data_7130111
loop_
_publ_author_name
'Puerta Lombardi, Braulio M.'
'Pezoulas, Ethan R.'
'Suvinen, Roope A.'
'Harrison, Alexander'
'Dubrawski, Zachary S.'
'Gelfand, Benjamin S.'
'Tuononen, Heikki M.'
'Roesler, Roland'

_publ_section_title
;
 Bis[cyclic (alkyl)(amino)carbene] isomers: Stable trans-bis(CAAC) versus
 facile olefin formation for cis-bis(CAAC)
;
_journal_name_full 'Chemical Communications'
_journal_paper_doi 10.1039/D2CC01476A
_journal_year 2022
_chemical_formula_moiety 'C56 H82 Cl2 N2 Rh2'
_chemical_formula_sum 'C56 H82 Cl2 N2 Rh2'
_chemical_formula_weight 1059.95
_space_group_crystal_system triclinic
_space_group_IT_number 2
_space_group_name_Hall '-P 1'
_space_group_name_H-M_alt 'P -1'
_atom_sites_solution_hydrogens geom
_atom_sites_solution_primary dual
_audit_creation_date 2021-07-04
_audit_creation_method
;
Olex2 1.3
(compiled 2020.11.12 svn.r5f609507 for OlexSys, GUI svn.r6272)
;
_audit_update_record
;
2021-12-27 deposited with the CCDC.	2022-04-27 downloaded from the CCDC.
;
_cell_angle_alpha 70.5240(10)
_cell_angle_beta 86.6190(10)
_cell_angle_gamma 83.2740(10)
_cell_formula_units_Z 1
_cell_length_a 10.0958(7)
_cell_length_b 10.4702(8)
_cell_length_c 13.2620(10)
_cell_measurement_reflns_used 7261
_cell_measurement_temperature 173.15
_cell_measurement_theta_max 27.45
_cell_measurement_theta_min 2.18
_cell_volume 1312.25(17)
_computing_cell_refinement 'SAINT V8.40A (Bruker, 2019)'
_computing_data_reduction 'SAINT V8.40A (Bruker, 2019)'
_computing_molecular_graphics 'Olex2 1.3 (Dolomanov et al., 2009)'
_computing_publication_material 'Olex2 1.3 (Dolomanov et al., 2009)'
_computing_structure_refinement 'SHELXL 2018/3 (Sheldrick, 2015)'
_computing_structure_solution 'SHELXT 2018/2 (Sheldrick, 2018)'
_diffrn_ambient_temperature 173.15
_diffrn_measured_fraction_theta_full 1.000
_diffrn_measured_fraction_theta_max 0.996
_diffrn_measurement_device_type 'Bruker APEX-II CCD'
_diffrn_measurement_method '\f and \w scans'
_diffrn_radiation_type MoK\a
_diffrn_radiation_wavelength 0.71073
_diffrn_reflns_av_R_equivalents 0.0391
_diffrn_reflns_av_unetI/netI 0.0538
_diffrn_reflns_Laue_measured_fraction_full 1.000
_diffrn_reflns_Laue_measured_fraction_max 0.996
_diffrn_reflns_limit_h_max 13
_diffrn_reflns_limit_h_min -13
_diffrn_reflns_limit_k_max 13
_diffrn_reflns_limit_k_min -13
_diffrn_reflns_limit_l_max 17
_diffrn_reflns_limit_l_min -16
_diffrn_reflns_number 16096
_diffrn_reflns_point_group_measured_fraction_full 1.000
_diffrn_reflns_point_group_measured_fraction_max 0.996
_diffrn_reflns_theta_full 25.242
_diffrn_reflns_theta_max 27.496
_diffrn_reflns_theta_min 1.629
_diffrn_source_current 30.0
_diffrn_source_power 1.5
_diffrn_source_voltage 50.0
_diffrn_standards_number 0
_exptl_absorpt_coefficient_mu 0.767
_exptl_absorpt_correction_T_max 0.7456
_exptl_absorpt_correction_T_min 0.7113
_exptl_absorpt_correction_type multi-scan
_exptl_absorpt_process_details
;
SADABS-2016/2 (Bruker,2016/2) was used for absorption correction.
wR2(int) was 0.0464 before and 0.0417 after correction.
The Ratio of minimum to maximum transmission is 0.9540.
The \l/2 correction factor is Not present.
;
_exptl_crystal_colour 'clear yellow'
_exptl_crystal_colour_lustre clear
_exptl_crystal_colour_primary yellow
_exptl_crystal_density_diffrn 1.341
_exptl_crystal_description plank
_exptl_crystal_F_000 556
_exptl_crystal_size_max 0.25
_exptl_crystal_size_mid 0.05
_exptl_crystal_size_min 0.05
_refine_diff_density_max 0.794
_refine_diff_density_min -0.527
_refine_diff_density_rms 0.098
_refine_ls_extinction_method none
_refine_ls_goodness_of_fit_ref 1.030
_refine_ls_hydrogen_treatment constr
_refine_ls_matrix_type full
_refine_ls_number_parameters 286
_refine_ls_number_reflns 5994
_refine_ls_number_restraints 0
_refine_ls_restrained_S_all 1.030
_refine_ls_R_factor_all 0.0527
_refine_ls_R_factor_gt 0.0391
_refine_ls_shift/su_max 0.001
_refine_ls_shift/su_mean 0.000
_refine_ls_structure_factor_coef Fsqd
_refine_ls_weighting_details 'w=1/[\s^2^(Fo^2^)+(0.0487P)^2^+0.0670P] where P=(Fo^2^+2Fc^2^)/3'
_refine_ls_weighting_scheme calc
_refine_ls_wR_factor_gt 0.0867
_refine_ls_wR_factor_ref 0.0929
_reflns_Friedel_coverage 0.000
_reflns_number_gt 4933
_reflns_number_total 5994
_reflns_threshold_expression 'I > 2\s(I)'
_cod_data_source_file d2cc01476a2.cif
_cod_data_source_block mo_20210630_transbicaacrhcodcl
_cod_database_code 7130111
_shelx_shelxl_version_number 2018/3
_shelx_space_group_comment
;
The symmetry employed for this shelxl refinement is uniquely defined
by the following loop, which should always be used as a source of
symmetry information in preference to the above space-group names.
They are only intended as comments.
;
_olex2_refinement_description
;
1. Fixed Uiso
 At 1.2 times of:
  All C(H) groups, All C(H,H) groups
 At 1.5 times of:
  All C(H,H,H) groups
2.a Ternary CH refined with riding coordinates:
 C14(H14), C17(H17), C19(H19), C20(H20), C23(H23), C24(H24)
2.b Secondary CH2 refined with riding coordinates:
 C3(H3A,H3B), C21(H21A,H21B), C22(H22A,H22B), C25(H25A,H25B), C26(H26A,H26B),
 C27(H27A,H27B), C28(H28A,H28B)
2.c Aromatic/amide H refined with riding coordinates:
 C9(H9), C10(H10), C11(H11)
2.d Idealised Me refined as rotating group:
 C5(H5A,H5B,H5C), C6(H6A,H6B,H6C), C13(H13A,H13B,H13C), C15(H15A,H15B,H15C),
 C16(H16A,H16B,H16C), C18(H18A,H18B,H18C)
;
_olex2_submission_special_instructions 'No special instructions were received'

loop_
_space_group_symop_operation_xyz
'x, y, z'
'-x, -y, -z'

loop_
_atom_site_label
_atom_site_type_symbol
_atom_site_fract_x
_atom_site_fract_y
_atom_site_fract_z
_atom_site_U_iso_or_equiv
_atom_site_adp_type
_atom_site_occupancy
_atom_site_site_symmetry_order
_atom_site_calc_flag
_atom_site_refinement_flags_posn
_atom_site_refinement_flags_adp
_atom_site_refinement_flags_occupancy
_atom_site_disorder_assembly
_atom_site_disorder_group
Rh1 Rh 0.16011(2) 0.83108(2) 0.78746(2) 0.01857(8) Uani 1 1 d . . . . .
Cl1 Cl 0.31019(7) 1.00404(8) 0.72617(6) 0.02921(18) Uani 1 1 d . . . . .
N1 N 0.2798(2) 0.7161(2) 0.61559(18) 0.0159(5) Uani 1 1 d . . . . .
C1 C 0.1918(2) 0.7997(3) 0.6462(2) 0.0157(5) Uani 1 1 d . . . . .
C2 C 0.1183(3) 0.8962(3) 0.5463(2) 0.0163(6) Uani 1 1 d . . . . .
C3 C 0.1850(3) 0.8537(3) 0.4535(2) 0.0205(6) Uani 1 1 d . . . . .
H3A H 0.127844 0.800673 0.430638 0.025 Uiso 1 1 calc R U . . .
H3B H 0.202244 0.933413 0.393085 0.025 Uiso 1 1 calc R U . . .
C4 C 0.3151(3) 0.7687(3) 0.4955(2) 0.0207(6) Uani 1 1 d . . . . .
C5 C 0.4287(3) 0.8578(4) 0.4808(3) 0.0355(8) Uani 1 1 d . . . . .
H5A H 0.406054 0.922896 0.517354 0.053 Uiso 1 1 calc R U . . .
H5B H 0.442731 0.904962 0.405994 0.053 Uiso 1 1 calc R U . . .
H5C H 0.508754 0.801735 0.509894 0.053 Uiso 1 1 calc R U . . .
C6 C 0.3554(3) 0.6577(3) 0.4468(3) 0.0349(8) Uani 1 1 d . . . . .
H6A H 0.429489 0.598909 0.484725 0.052 Uiso 1 1 calc R U . . .
H6B H 0.380662 0.698086 0.372980 0.052 Uiso 1 1 calc R U . . .
H6C H 0.281584 0.605665 0.451750 0.052 Uiso 1 1 calc R U . . .
C7 C 0.3411(3) 0.5871(3) 0.6871(2) 0.0195(6) Uani 1 1 d . . . . .
C8 C 0.4531(3) 0.5810(3) 0.7471(3) 0.0267(7) Uani 1 1 d . . . . .
C9 C 0.5024(3) 0.4532(4) 0.8154(3) 0.0399(9) Uani 1 1 d . . . . .
H9 H 0.574888 0.446593 0.857688 0.048 Uiso 1 1 calc R U . . .
C10 C 0.4470(4) 0.3367(4) 0.8221(3) 0.0438(9) Uani 1 1 d . . . . .
H10 H 0.483745 0.252619 0.866746 0.053 Uiso 1 1 calc R U . . .
C11 C 0.3377(3) 0.3443(3) 0.7631(3) 0.0355(8) Uani 1 1 d . . . . .
H11 H 0.300047 0.265137 0.768972 0.043 Uiso 1 1 calc R U . . .
C12 C 0.2821(3) 0.4690(3) 0.6944(2) 0.0237(6) Uani 1 1 d . . . . .
C13 C 0.5153(3) 0.7188(4) 0.8574(3) 0.0356(8) Uani 1 1 d . . . . .
H13A H 0.424834 0.720514 0.884029 0.053 Uiso 1 1 calc R U . . .
H13B H 0.550281 0.801939 0.853046 0.053 Uiso 1 1 calc R U . . .
H13C H 0.568361 0.642952 0.904928 0.053 Uiso 1 1 calc R U . . .
C14 C 0.5192(3) 0.7046(3) 0.7461(3) 0.0288(7) Uani 1 1 d . . . . .
H14 H 0.469700 0.785953 0.697802 0.035 Uiso 1 1 calc R U . . .
C15 C 0.6644(3) 0.6970(4) 0.7038(3) 0.0405(9) Uani 1 1 d . . . . .
H15A H 0.715399 0.619480 0.751438 0.061 Uiso 1 1 calc R U . . .
H15B H 0.702407 0.778478 0.699578 0.061 Uiso 1 1 calc R U . . .
H15C H 0.665735 0.688187 0.633930 0.061 Uiso 1 1 calc R U . . .
C16 C 0.0386(3) 0.4307(4) 0.7101(3) 0.0404(9) Uani 1 1 d . . . . .
H16A H -0.038860 0.435353 0.669909 0.061 Uiso 1 1 calc R U . . .
H16B H 0.022353 0.493049 0.749705 0.061 Uiso 1 1 calc R U . . .
H16C H 0.057424 0.339781 0.758839 0.061 Uiso 1 1 calc R U . . .
C17 C 0.1577(3) 0.4687(3) 0.6337(2) 0.0242(6) Uani 1 1 d . . . . .
H17 H 0.135720 0.560924 0.583809 0.029 Uiso 1 1 calc R U . . .
C18 C 0.1809(4) 0.3708(3) 0.5691(3) 0.0384(8) Uani 1 1 d . . . . .
H18A H 0.260891 0.388341 0.526201 0.058 Uiso 1 1 calc R U . . .
H18B H 0.106463 0.384097 0.523564 0.058 Uiso 1 1 calc R U . . .
H18C H 0.189715 0.278631 0.617135 0.058 Uiso 1 1 calc R U . . .
C19 C 0.1618(3) 0.8595(4) 0.9463(3) 0.0315(7) Uani 1 1 d . . . . .
H19 H 0.235201 0.908133 0.955283 0.038 Uiso 1 1 calc R U . . .
C20 C 0.0575(3) 0.9423(4) 0.8873(3) 0.0353(8) Uani 1 1 d . . . . .
H20 H 0.069854 1.039426 0.862596 0.042 Uiso 1 1 calc R U . . .
C21 C -0.0870(3) 0.9137(4) 0.8983(3) 0.0436(9) Uani 1 1 d . . . . .
H21A H -0.134541 0.974923 0.836243 0.052 Uiso 1 1 calc R U . . .
H21B H -0.126530 0.932634 0.960910 0.052 Uiso 1 1 calc R U . . .
C22 C -0.1050(3) 0.7670(4) 0.9085(3) 0.0374(8) Uani 1 1 d . . . . .
H22A H -0.098782 0.710652 0.983095 0.045 Uiso 1 1 calc R U . . .
H22B H -0.193314 0.763905 0.884778 0.045 Uiso 1 1 calc R U . . .
C23 C -0.0015(3) 0.7093(3) 0.8432(2) 0.0240(6) Uani 1 1 d . . . . .
H23 H -0.038904 0.681104 0.788378 0.029 Uiso 1 1 calc R U . . .
C24 C 0.1194(3) 0.6349(3) 0.8843(2) 0.0230(6) Uani 1 1 d . . . . .
H24 H 0.150356 0.563808 0.852960 0.028 Uiso 1 1 calc R U . . .
C25 C 0.1656(3) 0.6039(3) 0.9970(2) 0.0324(8) Uani 1 1 d . . . . .
H25A H 0.259479 0.570076 1.000529 0.039 Uiso 1 1 calc R U . . .
H25B H 0.116870 0.532260 1.044981 0.039 Uiso 1 1 calc R U . . .
C26 C 0.1461(4) 0.7277(4) 1.0356(3) 0.0389(9) Uani 1 1 d . . . . .
H26A H 0.057683 0.732564 1.067824 0.047 Uiso 1 1 calc R U . . .
H26B H 0.210602 0.715846 1.090179 0.047 Uiso 1 1 calc R U . . .
C27 C 0.1169(3) 1.0485(3) 0.5291(2) 0.0178(6) Uani 1 1 d . . . . .
H27A H 0.084199 1.066228 0.593913 0.021 Uiso 1 1 calc R U . . .
H27B H 0.207268 1.073720 0.514993 0.021 Uiso 1 1 calc R U . . .
C28 C 0.0293(3) 1.1360(3) 0.4362(2) 0.0192(6) Uani 1 1 d . . . . .
H28A H 0.064268 1.121048 0.370932 0.023 Uiso 1 1 calc R U . . .
H28B H 0.032971 1.231335 0.427444 0.023 Uiso 1 1 calc R U . . .

loop_
_atom_site_aniso_label
_atom_site_aniso_U_11
_atom_site_aniso_U_22
_atom_site_aniso_U_33
_atom_site_aniso_U_23
_atom_site_aniso_U_13
_atom_site_aniso_U_12
Rh1 0.02185(12) 0.01701(13) 0.01826(13) -0.00754(9) -0.00273(8) -0.00130(8)
Cl1 0.0335(4) 0.0211(4) 0.0333(4) -0.0060(3) -0.0083(3) -0.0084(3)
N1 0.0158(10) 0.0159(12) 0.0153(12) -0.0041(10) -0.0025(9) -0.0005(9)
C1 0.0154(12) 0.0130(14) 0.0197(14) -0.0053(11) -0.0028(10) -0.0044(10)
C2 0.0160(12) 0.0158(14) 0.0163(14) -0.0036(11) -0.0049(10) -0.0009(10)
C3 0.0247(14) 0.0192(15) 0.0160(14) -0.0045(12) -0.0026(11) 0.0011(11)
C4 0.0212(13) 0.0213(16) 0.0158(14) -0.0017(12) 0.0001(11) -0.0007(11)
C5 0.0270(16) 0.044(2) 0.0301(18) -0.0028(16) 0.0029(14) -0.0107(14)
C6 0.0429(19) 0.034(2) 0.0242(17) -0.0105(15) 0.0072(14) 0.0096(15)
C7 0.0221(13) 0.0163(15) 0.0175(14) -0.0040(12) -0.0026(11) 0.0044(11)
C8 0.0217(14) 0.0293(18) 0.0276(17) -0.0094(14) -0.0044(12) 0.0052(12)
C9 0.0383(18) 0.035(2) 0.042(2) -0.0062(17) -0.0238(16) 0.0094(16)
C10 0.056(2) 0.025(2) 0.042(2) -0.0018(16) -0.0197(18) 0.0120(17)
C11 0.047(2) 0.0171(17) 0.039(2) -0.0056(15) -0.0074(16) 0.0024(14)
C12 0.0284(15) 0.0189(16) 0.0236(16) -0.0086(13) 0.0010(12) 0.0017(12)
C13 0.0313(17) 0.042(2) 0.0329(19) -0.0115(16) -0.0116(15) 0.0015(15)
C14 0.0189(14) 0.037(2) 0.0302(17) -0.0117(15) -0.0089(13) 0.0018(13)
C15 0.0199(15) 0.061(3) 0.043(2) -0.0201(19) -0.0027(15) -0.0019(15)
C16 0.0405(19) 0.044(2) 0.044(2) -0.0205(18) 0.0049(16) -0.0211(16)
C17 0.0312(15) 0.0179(16) 0.0252(16) -0.0087(13) -0.0035(13) -0.0024(12)
C18 0.057(2) 0.0240(19) 0.039(2) -0.0162(16) -0.0084(17) -0.0024(16)
C19 0.0389(18) 0.041(2) 0.0250(17) -0.0230(16) -0.0033(14) -0.0062(15)
C20 0.0451(19) 0.035(2) 0.038(2) -0.0288(17) -0.0025(16) 0.0017(16)
C21 0.0363(18) 0.057(3) 0.048(2) -0.036(2) 0.0009(17) 0.0089(17)
C22 0.0253(16) 0.058(2) 0.0320(19) -0.0191(18) 0.0016(14) -0.0037(15)
C23 0.0247(14) 0.0315(18) 0.0190(15) -0.0111(13) 0.0037(12) -0.0101(13)
C24 0.0282(15) 0.0194(16) 0.0204(15) -0.0042(12) 0.0014(12) -0.0060(12)
C25 0.0381(18) 0.034(2) 0.0202(16) -0.0002(14) -0.0035(14) -0.0087(15)
C26 0.0387(18) 0.061(3) 0.0199(17) -0.0152(17) -0.0024(14) -0.0102(17)
C27 0.0174(12) 0.0129(14) 0.0218(15) -0.0033(12) -0.0040(11) -0.0014(10)
C28 0.0207(13) 0.0145(14) 0.0204(15) -0.0023(12) -0.0036(11) -0.0031(11)

loop_
_atom_type_symbol
_atom_type_description
_atom_type_scat_dispersion_real
_atom_type_scat_dispersion_imag
_atom_type_scat_source
C C 0.0033 0.0016 'International Tables Vol C Tables 4.2.6.8 and 6.1.1.4'
H H 0.0000 0.0000 'International Tables Vol C Tables 4.2.6.8 and 6.1.1.4'
Cl Cl 0.1484 0.1585 'International Tables Vol C Tables 4.2.6.8 and 6.1.1.4'
N N 0.0061 0.0033 'International Tables Vol C Tables 4.2.6.8 and 6.1.1.4'
Rh Rh -1.1178 0.9187 'International Tables Vol C Tables 4.2.6.8 and 6.1.1.4'

loop_
_geom_angle_atom_site_label_1
_geom_angle_atom_site_label_2
_geom_angle_atom_site_label_3
_geom_angle
_geom_angle_site_symmetry_1
_geom_angle_site_symmetry_3
_geom_angle_publ_flag
C1 Rh1 Cl1 87.65(8) . . ?
C1 Rh1 C19 170.42(11) . . ?
C1 Rh1 C20 151.24(13) . . ?
C1 Rh1 C23 97.57(11) . . ?
C1 Rh1 C24 99.70(11) . . ?
C19 Rh1 Cl1 86.89(9) . . ?
C20 Rh1 Cl1 88.89(10) . . ?
C20 Rh1 C19 36.46(12) . . ?
C23 Rh1 Cl1 168.76(8) . . ?
C23 Rh1 C19 89.21(12) . . ?
C23 Rh1 C20 81.74(12) . . ?
C24 Rh1 Cl1 150.17(8) . . ?
C24 Rh1 C19 81.36(12) . . ?
C24 Rh1 C20 97.41(13) . . ?
C24 Rh1 C23 38.68(11) . . ?
C1 N1 C4 113.3(2) . . ?
C1 N1 C7 124.4(2) . . ?
C7 N1 C4 122.3(2) . . ?
N1 C1 Rh1 131.5(2) . . ?
N1 C1 C2 108.0(2) . . ?
C2 C1 Rh1 120.06(18) . . ?
C1 C2 C28 105.6(2) . 2_576 ?
C3 C2 C1 104.3(2) . . ?
C3 C2 C28 111.2(2) . 2_576 ?
C27 C2 C1 115.4(2) . . ?
C27 C2 C3 113.5(2) . . ?
C27 C2 C28 106.6(2) . 2_576 ?
C2 C3 H3A 110.4 . . ?
C2 C3 H3B 110.4 . . ?
H3A C3 H3B 108.6 . . ?
C4 C3 C2 106.6(2) . . ?
C4 C3 H3A 110.4 . . ?
C4 C3 H3B 110.4 . . ?
C3 C4 N1 99.8(2) . . ?
C3 C4 C5 111.4(2) . . ?
C5 C4 N1 107.4(2) . . ?
C6 C4 N1 114.3(2) . . ?
C6 C4 C3 113.8(3) . . ?
C6 C4 C5 109.7(3) . . ?
C4 C5 H5A 109.5 . . ?
C4 C5 H5B 109.5 . . ?
C4 C5 H5C 109.5 . . ?
H5A C5 H5B 109.5 . . ?
H5A C5 H5C 109.5 . . ?
H5B C5 H5C 109.5 . . ?
C4 C6 H6A 109.5 . . ?
C4 C6 H6B 109.5 . . ?
C4 C6 H6C 109.5 . . ?
H6A C6 H6B 109.5 . . ?
H6A C6 H6C 109.5 . . ?
H6B C6 H6C 109.5 . . ?
C8 C7 N1 121.6(3) . . ?
C8 C7 C12 121.4(3) . . ?
C12 C7 N1 117.1(2) . . ?
C7 C8 C14 124.3(3) . . ?
C9 C8 C7 117.3(3) . . ?
C9 C8 C14 118.4(3) . . ?
C8 C9 H9 119.0 . . ?
C10 C9 C8 121.9(3) . . ?
C10 C9 H9 119.0 . . ?
C9 C10 H10 120.0 . . ?
C11 C10 C9 120.1(3) . . ?
C11 C10 H10 120.0 . . ?
C10 C11 H11 119.5 . . ?
C10 C11 C12 121.0(3) . . ?
C12 C11 H11 119.5 . . ?
C7 C12 C17 124.1(3) . . ?
C11 C12 C7 118.3(3) . . ?
C11 C12 C17 117.5(3) . . ?
H13A C13 H13B 109.5 . . ?
H13A C13 H13C 109.5 . . ?
H13B C13 H13C 109.5 . . ?
C14 C13 H13A 109.5 . . ?
C14 C13 H13B 109.5 . . ?
C14 C13 H13C 109.5 . . ?
C8 C14 C13 111.4(3) . . ?
C8 C14 H14 108.1 . . ?
C8 C14 C15 110.8(3) . . ?
C13 C14 H14 108.1 . . ?
C13 C14 C15 110.1(3) . . ?
C15 C14 H14 108.1 . . ?
C14 C15 H15A 109.5 . . ?
C14 C15 H15B 109.5 . . ?
C14 C15 H15C 109.5 . . ?
H15A C15 H15B 109.5 . . ?
H15A C15 H15C 109.5 . . ?
H15B C15 H15C 109.5 . . ?
H16A C16 H16B 109.5 . . ?
H16A C16 H16C 109.5 . . ?
H16B C16 H16C 109.5 . . ?
C17 C16 H16A 109.5 . . ?
C17 C16 H16B 109.5 . . ?
C17 C16 H16C 109.5 . . ?
C12 C17 H17 108.2 . . ?
C12 C17 C18 112.0(2) . . ?
C16 C17 C12 111.1(3) . . ?
C16 C17 H17 108.2 . . ?
C16 C17 C18 109.1(3) . . ?
C18 C17 H17 108.2 . . ?
C17 C18 H18A 109.5 . . ?
C17 C18 H18B 109.5 . . ?
C17 C18 H18C 109.5 . . ?
H18A C18 H18B 109.5 . . ?
H18A C18 H18C 109.5 . . ?
H18B C18 H18C 109.5 . . ?
Rh1 C19 H19 114.5 . . ?
C20 C19 Rh1 70.09(18) . . ?
C20 C19 H19 114.5 . . ?
C20 C19 C26 124.1(3) . . ?
C26 C19 Rh1 111.0(2) . . ?
C26 C19 H19 114.5 . . ?
Rh1 C20 H20 113.9 . . ?
C19 C20 Rh1 73.44(18) . . ?
C19 C20 H20 113.9 . . ?
C19 C20 C21 126.2(4) . . ?
C21 C20 Rh1 107.5(2) . . ?
C21 C20 H20 113.9 . . ?
C20 C21 H21A 108.9 . . ?
C20 C21 H21B 108.9 . . ?
C20 C21 C22 113.2(3) . . ?
H21A C21 H21B 107.7 . . ?
C22 C21 H21A 108.9 . . ?
C22 C21 H21B 108.9 . . ?
C21 C22 H22A 109.1 . . ?
C21 C22 H22B 109.1 . . ?
H22A C22 H22B 107.9 . . ?
C23 C22 C21 112.3(3) . . ?
C23 C22 H22A 109.1 . . ?
C23 C22 H22B 109.1 . . ?
Rh1 C23 H23 114.2 . . ?
C22 C23 Rh1 113.1(2) . . ?
C22 C23 H23 114.2 . . ?
C24 C23 Rh1 69.40(16) . . ?
C24 C23 C22 123.7(3) . . ?
C24 C23 H23 114.2 . . ?
Rh1 C24 H24 113.7 . . ?
C23 C24 Rh1 71.92(17) . . ?
C23 C24 H24 113.7 . . ?
C23 C24 C25 125.3(3) . . ?
C25 C24 Rh1 111.0(2) . . ?
C25 C24 H24 113.7 . . ?
C24 C25 H25A 108.9 . . ?
C24 C25 H25B 108.9 . . ?
C24 C25 C26 113.3(3) . . ?
H25A C25 H25B 107.7 . . ?
C26 C25 H25A 108.9 . . ?
C26 C25 H25B 108.9 . . ?
C19 C26 C25 112.6(3) . . ?
C19 C26 H26A 109.1 . . ?
C19 C26 H26B 109.1 . . ?
C25 C26 H26A 109.1 . . ?
C25 C26 H26B 109.1 . . ?
H26A C26 H26B 107.8 . . ?
C2 C27 H27A 109.2 . . ?
C2 C27 H27B 109.2 . . ?
H27A C27 H27B 107.9 . . ?
C28 C27 C2 112.1(2) . . ?
C28 C27 H27A 109.2 . . ?
C28 C27 H27B 109.2 . . ?
C2 C28 H28A 109.1 2_576 . ?
C2 C28 H28B 109.1 2_576 . ?
C27 C28 C2 112.4(2) . 2_576 ?
C27 C28 H28A 109.1 . . ?
C27 C28 H28B 109.1 . . ?
H28A C28 H28B 107.8 . . ?

loop_
_geom_bond_atom_site_label_1
_geom_bond_atom_site_label_2
_geom_bond_distance
_geom_bond_site_symmetry_2
_geom_bond_publ_flag
Rh1 Cl1 2.3983(8) . ?
Rh1 C1 2.008(3) . ?
Rh1 C19 2.225(3) . ?
Rh1 C20 2.183(3) . ?
Rh1 C23 2.133(3) . ?
Rh1 C24 2.100(3) . ?
N1 C1 1.317(3) . ?
N1 C4 1.537(3) . ?
N1 C7 1.458(3) . ?
C1 C2 1.541(4) . ?
C2 C3 1.538(4) . ?
C2 C27 1.532(4) . ?
C2 C28 1.554(4) 2_576 ?
C3 H3A 0.9700 . ?
C3 H3B 0.9700 . ?
C3 C4 1.519(4) . ?
C4 C5 1.526(4) . ?
C4 C6 1.514(4) . ?
C5 H5A 0.9600 . ?
C5 H5B 0.9600 . ?
C5 H5C 0.9600 . ?
C6 H6A 0.9600 . ?
C6 H6B 0.9600 . ?
C6 H6C 0.9600 . ?
C7 C8 1.404(4) . ?
C7 C12 1.407(4) . ?
C8 C9 1.396(5) . ?
C8 C14 1.520(4) . ?
C9 H9 0.9300 . ?
C9 C10 1.375(5) . ?
C10 H10 0.9300 . ?
C10 C11 1.369(5) . ?
C11 H11 0.9300 . ?
C11 C12 1.395(4) . ?
C12 C17 1.531(4) . ?
C13 H13A 0.9600 . ?
C13 H13B 0.9600 . ?
C13 H13C 0.9600 . ?
C13 C14 1.529(4) . ?
C14 H14 0.9800 . ?
C14 C15 1.542(4) . ?
C15 H15A 0.9600 . ?
C15 H15B 0.9600 . ?
C15 H15C 0.9600 . ?
C16 H16A 0.9600 . ?
C16 H16B 0.9600 . ?
C16 H16C 0.9600 . ?
C16 C17 1.526(4) . ?
C17 H17 0.9800 . ?
C17 C18 1.532(4) . ?
C18 H18A 0.9600 . ?
C18 H18B 0.9600 . ?
C18 H18C 0.9600 . ?
C19 H19 0.9800 . ?
C19 C20 1.380(5) . ?
C19 C26 1.507(5) . ?
C20 H20 0.9800 . ?
C20 C21 1.512(5) . ?
C21 H21A 0.9700 . ?
C21 H21B 0.9700 . ?
C21 C22 1.528(5) . ?
C22 H22A 0.9700 . ?
C22 H22B 0.9700 . ?
C22 C23 1.516(4) . ?
C23 H23 0.9800 . ?
C23 C24 1.402(4) . ?
C24 H24 0.9800 . ?
C24 C25 1.510(4) . ?
C25 H25A 0.9700 . ?
C25 H25B 0.9700 . ?
C25 C26 1.533(5) . ?
C26 H26A 0.9700 . ?
C26 H26B 0.9700 . ?
C27 H27A 0.9700 . ?
C27 H27B 0.9700 . ?
C27 C28 1.524(4) . ?
C28 H28A 0.9700 . ?
C28 H28B 0.9700 . ?

loop_
_geom_torsion_atom_site_label_1
_geom_torsion_atom_site_label_2
_geom_torsion_atom_site_label_3
_geom_torsion_atom_site_label_4
_geom_torsion
_geom_torsion_site_symmetry_1
_geom_torsion_site_symmetry_2
_geom_torsion_site_symmetry_3
_geom_torsion_site_symmetry_4
_geom_torsion_publ_flag
Rh1 C1 C2 C3 171.07(17) . . . . ?
Rh1 C1 C2 C27 45.9(3) . . . . ?
Rh1 C1 C2 C28 -71.6(2) . . . 2_576 ?
Rh1 C19 C20 C21 99.9(3) . . . . ?
Rh1 C19 C26 C25 13.3(3) . . . . ?
Rh1 C20 C21 C22 38.0(4) . . . . ?
Rh1 C23 C24 C25 103.3(3) . . . . ?
Rh1 C24 C25 C26 36.5(3) . . . . ?
N1 C1 C2 C3 -1.8(3) . . . . ?
N1 C1 C2 C27 -127.0(2) . . . . ?
N1 C1 C2 C28 115.6(2) . . . 2_576 ?
N1 C7 C8 C9 178.3(3) . . . . ?
N1 C7 C8 C14 1.3(4) . . . . ?
N1 C7 C12 C11 -179.3(3) . . . . ?
N1 C7 C12 C17 -1.0(4) . . . . ?
C1 N1 C4 C3 -29.0(3) . . . . ?
C1 N1 C4 C5 87.2(3) . . . . ?
C1 N1 C4 C6 -150.8(2) . . . . ?
C1 N1 C7 C8 -83.8(3) . . . . ?
C1 N1 C7 C12 95.5(3) . . . . ?
C1 C2 C3 C4 -16.2(3) . . . . ?
C1 C2 C27 C28 -173.5(2) . . . . ?
C2 C3 C4 N1 25.4(3) . . . . ?
C2 C3 C4 C5 -87.8(3) . . . . ?
C2 C3 C4 C6 147.6(2) . . . . ?
C2 C27 C28 C2 60.0(3) . . . 2_576 ?
C3 C2 C27 C28 66.2(3) . . . . ?
C4 N1 C1 Rh1 -152.0(2) . . . . ?
C4 N1 C1 C2 19.7(3) . . . . ?
C4 N1 C7 C8 95.0(3) . . . . ?
C4 N1 C7 C12 -85.8(3) . . . . ?
C7 N1 C1 Rh1 26.8(4) . . . . ?
C7 N1 C1 C2 -161.4(2) . . . . ?
C7 N1 C4 C3 152.1(2) . . . . ?
C7 N1 C4 C5 -91.7(3) . . . . ?
C7 N1 C4 C6 30.3(4) . . . . ?
C7 C8 C9 C10 1.9(5) . . . . ?
C7 C8 C14 C13 119.1(3) . . . . ?
C7 C8 C14 C15 -117.9(3) . . . . ?
C7 C12 C17 C16 -111.3(3) . . . . ?
C7 C12 C17 C18 126.4(3) . . . . ?
C8 C7 C12 C11 -0.1(4) . . . . ?
C8 C7 C12 C17 178.2(3) . . . . ?
C8 C9 C10 C11 -2.0(6) . . . . ?
C9 C8 C14 C13 -57.9(4) . . . . ?
C9 C8 C14 C15 65.1(4) . . . . ?
C9 C10 C11 C12 1.0(6) . . . . ?
C10 C11 C12 C7 0.0(5) . . . . ?
C10 C11 C12 C17 -178.4(3) . . . . ?
C11 C12 C17 C16 67.0(4) . . . . ?
C11 C12 C17 C18 -55.3(4) . . . . ?
C12 C7 C8 C9 -0.8(4) . . . . ?
C12 C7 C8 C14 -177.9(3) . . . . ?
C14 C8 C9 C10 179.1(3) . . . . ?
C19 C20 C21 C22 -44.0(5) . . . . ?
C20 C19 C26 C25 92.9(4) . . . . ?
C20 C21 C22 C23 -34.5(4) . . . . ?
C21 C22 C23 Rh1 13.0(4) . . . . ?
C21 C22 C23 C24 92.9(4) . . . . ?
C22 C23 C24 Rh1 -104.6(3) . . . . ?
C22 C23 C24 C25 -1.3(5) . . . . ?
C23 C24 C25 C26 -45.6(4) . . . . ?
C24 C25 C26 C19 -32.8(4) . . . . ?
C26 C19 C20 Rh1 -102.4(3) . . . . ?
C26 C19 C20 C21 -2.5(5) . . . . ?
C27 C2 C3 C4 110.2(2) . . . . ?
C28 C2 C3 C4 -129.6(2) 2_576 . . . ?
C28 C2 C27 C28 -56.6(3) 2_576 . . . ?
